data_4120996
loop_
_publ_author_name
'Kamal Kumar Bisht'
'Eringathodi Suresh'

_publ_section_title
;
 Spontaneous Resolution to Absolute Chiral Induction: Pseudo-Kagom\'e Type
 Homochiral Zn(II)/Co(II) Coordination Polymers with Achiral Precursors
;
_journal_name_full 'Journal of the American Chemical Society'
_journal_page_first 15690
_journal_page_last 15693
_journal_paper_doi 10.1021/ja4075369
_journal_volume 135
_journal_year 2013
_chemical_formula_sum 'C24 H36 N8 O16 S2 Zn2'
_chemical_formula_weight 887.47
_chemical_name_systematic
; 
 ? 
;
_space_group_IT_number 5
_symmetry_cell_setting monoclinic
_symmetry_space_group_name_Hall 'C 2y'
_symmetry_space_group_name_H-M 'C 1 2 1'
_atom_sites_solution_hydrogens geom
_atom_sites_solution_primary direct
_atom_sites_solution_secondary difmap
_audit_creation_method SHELXL-97
_cell_angle_alpha 90.00
_cell_angle_beta 102.0960(10)
_cell_angle_gamma 90.00
_cell_formula_units_Z 4
_cell_length_a 29.750(3)
_cell_length_b 9.3130(8)
_cell_length_c 15.7483(14)
_cell_measurement_reflns_used 7149
_cell_measurement_temperature 110(2)
_cell_measurement_theta_max 28.25
_cell_measurement_theta_min 2.30
_cell_volume 4266.4(7)
_computing_cell_refinement 'BRUKER SMART'
_computing_data_collection 'BRUKER SMART'
_computing_data_reduction 'BRUKER SAINT'
_computing_molecular_graphics ORTEP
_computing_structure_refinement 'SHELXL-97 (Sheldrick, 1997)'
_computing_structure_solution 'SHELXS-97 (Sheldrick, 1990)'
_diffrn_ambient_temperature 110(2)
_diffrn_measured_fraction_theta_full 0.978
_diffrn_measured_fraction_theta_max 0.978
_diffrn_measurement_device_type 'BRUKER SMART APEX CCD DIFFRACTOMETER'
_diffrn_measurement_method 'OMEGA-PHI SCAN'
_diffrn_radiation_monochromator graphite
_diffrn_radiation_source 'fine-focus sealed tube'
_diffrn_radiation_type MoK\a
_diffrn_radiation_wavelength 0.71073
_diffrn_reflns_av_R_equivalents 0.0230
_diffrn_reflns_av_sigmaI/netI 0.0521
_diffrn_reflns_limit_h_max 36
_diffrn_reflns_limit_h_min -38
_diffrn_reflns_limit_k_max 12
_diffrn_reflns_limit_k_min -7
_diffrn_reflns_limit_l_max 20
_diffrn_reflns_limit_l_min -20
_diffrn_reflns_number 12623
_diffrn_reflns_theta_full 27.49
_diffrn_reflns_theta_max 27.49
_diffrn_reflns_theta_min 1.32
_exptl_absorpt_coefficient_mu 1.290
_exptl_absorpt_correction_T_max 0.9266
_exptl_absorpt_correction_T_min 0.7824
_exptl_absorpt_correction_type multi-scan
_exptl_absorpt_process_details 'BRUKER SADABS'
_exptl_crystal_colour YELLOW
_exptl_crystal_density_diffrn 1.382
_exptl_crystal_description PLATES
_exptl_crystal_F_000 1824
_exptl_crystal_size_max 0.20
_exptl_crystal_size_mid 0.15
_exptl_crystal_size_min 0.06
_platon_squeeze_details ' ?'
_refine_diff_density_max 0.423
_refine_diff_density_min -0.321
_refine_diff_density_rms 0.074
_refine_ls_abs_structure_details 'Flack H D (1983), Acta Cryst. A39, 876-881'
_refine_ls_abs_structure_Flack 0.044(8)
_refine_ls_extinction_method none
_refine_ls_goodness_of_fit_ref 1.027
_refine_ls_hydrogen_treatment mixed
_refine_ls_matrix_type full
_refine_ls_number_parameters 517
_refine_ls_number_reflns 7778
_refine_ls_number_restraints 25
_refine_ls_restrained_S_all 1.029
_refine_ls_R_factor_all 0.0354
_refine_ls_R_factor_gt 0.0330
_refine_ls_shift/su_max 0.001
_refine_ls_shift/su_mean 0.000
_refine_ls_structure_factor_coef Fsqd
_refine_ls_weighting_details 'calc w=1/[\s^2^(Fo^2^)+(0.0425P)^2^+0.0000P] where P=(Fo^2^+2Fc^2^)/3'
_refine_ls_weighting_scheme calc
_refine_ls_wR_factor_gt 0.0830
_refine_ls_wR_factor_ref 0.0840
_reflns_number_gt 7266
_reflns_number_total 7778
_reflns_threshold_expression >2sigma(I)
_cod_data_source_file ja4075369_si_002_1.cif
_cod_data_source_block znwaem_complex1(P)
_cod_original_cell_volume 4266.3(6)
_cod_database_code 4120996

loop_
_symmetry_equiv_pos_as_xyz
'x, y, z'
'-x, y, -z'
'x+1/2, y+1/2, z'
'-x+1/2, y+1/2, -z'

loop_
_atom_site_label
_atom_site_type_symbol
_atom_site_fract_x
_atom_site_fract_y
_atom_site_fract_z
_atom_site_U_iso_or_equiv
_atom_site_adp_type
_atom_site_occupancy
_atom_site_symmetry_multiplicity
_atom_site_calc_flag
_atom_site_refinement_flags
Zn1 Zn 0.238843(10) 0.93891(4) 0.379212(19) 0.01486(8) Uani 1 1 d .
Zn2 Zn 0.224108(10) 0.94255(4) 0.877940(19) 0.01410(8) Uani 1 1 d .
S1 S 0.21580(2) 0.76340(8) 0.56102(4) 0.01498(15) Uani 1 1 d .
S2 S 0.22821(2) 0.78257(8) 1.08410(4) 0.01372(14) Uani 1 1 d .
N1 N 0.30542(8) 0.8422(3) 0.39759(17) 0.0192(6) Uani 1 1 d .
N2 N 0.46498(10) 0.7024(4) 0.3701(2) 0.0340(7) Uani 1 1 d .
N3 N 0.50435(10) 0.6177(4) 0.3748(2) 0.0329(7) Uani 1 1 d .
N4 N 0.66926(9) 0.5161(3) 0.35816(16) 0.0195(6) Uani 1 1 d .
N5 N 0.29000(8) 0.8471(3) 0.88936(16) 0.0159(5) Uani 1 1 d .
N6 N 0.45207(9) 0.7178(3) 0.8751(2) 0.0306(7) Uani 1 1 d .
N7 N 0.49157(10) 0.6308(4) 0.8802(2) 0.0311(7) Uani 1 1 d .
N8 N 0.65688(8) 0.5247(3) 0.86993(16) 0.0172(5) Uani 1 1 d .
O1 O 0.22999(8) 0.8575(3) 0.49696(14) 0.0262(5) Uani 1 1 d .
O2 O 0.23183(8) 0.6162(2) 0.54738(13) 0.0205(5) Uani 1 1 d .
O3 O 0.23829(8) 0.8122(3) 0.64880(14) 0.0262(5) Uani 1 1 d .
O4 O 0.16601(8) 0.7652(3) 0.55042(15) 0.0328(6) Uani 1 1 d .
O5 O 0.21575(7) 0.7505(3) 0.30117(13) 0.0209(5) Uani 1 1 d D
O6 O 0.24600(8) 1.0385(3) 0.26338(14) 0.0215(5) Uani 1 1 d D
O7 O 0.21776(7) 0.8642(2) 1.00334(14) 0.0217(5) Uani 1 1 d .
O8 O 0.24147(7) 0.6352(2) 1.06498(13) 0.0173(4) Uani 1 1 d .
O9 O 0.18750(7) 0.7774(3) 1.12341(13) 0.0197(5) Uani 1 1 d .
O10 O 0.26640(7) 0.8509(2) 1.14584(14) 0.0220(5) Uani 1 1 d .
O11 O 0.19540(7) 0.7527(3) 0.81420(13) 0.0193(5) Uani 1 1 d D
O12 O 0.22411(8) 1.0250(3) 0.75319(13) 0.0197(5) Uani 1 1 d D
O13 O 0.17754(8) 0.5342(3) 0.91920(15) 0.0261(5) Uani 1 1 d D
O14 O 0.12325(10) 0.8069(4) 0.68627(19) 0.0534(9) Uani 1 1 d D
O15 O 0.18975(9) 0.5178(3) 0.37844(16) 0.0334(6) Uani 1 1 d D
O16 O 0.58410(14) 0.0656(6) 0.9105(3) 0.0918(14) Uani 1 1 d D
C1 C 0.34017(11) 0.9128(3) 0.3721(2) 0.0253(8) Uani 1 1 d .
H1 H 0.3354 1.0076 0.3537 0.030 Uiso 1 1 calc R
C2 C 0.38210(12) 0.8509(4) 0.3721(2) 0.0295(8) Uani 1 1 d .
H2 H 0.4051 0.9034 0.3543 0.035 Uiso 1 1 calc R
C3 C 0.39001(11) 0.7091(4) 0.3991(2) 0.0227(7) Uani 1 1 d .
C4 C 0.35469(11) 0.6365(4) 0.4267(2) 0.0227(7) Uani 1 1 d .
H4 H 0.3586 0.5419 0.4457 0.027 Uiso 1 1 calc R
C5 C 0.31344(11) 0.7083(4) 0.4255(2) 0.0194(6) Uani 1 1 d .
H5A H 0.2903 0.6597 0.4452 0.023 Uiso 1 1 calc R
C6 C 0.43356(11) 0.6381(4) 0.3984(2) 0.0279(8) Uani 1 1 d .
H6A H 0.4384 0.5446 0.4190 0.034 Uiso 1 1 calc R
C7 C 0.53592(11) 0.6885(4) 0.3509(2) 0.0305(8) Uani 1 1 d .
H7 H 0.5303 0.7828 0.3323 0.037 Uiso 1 1 calc R
C8 C 0.58200(11) 0.6238(4) 0.3521(2) 0.0264(7) Uani 1 1 d .
C9 C 0.61678(11) 0.7138(4) 0.3357(2) 0.0285(8) Uani 1 1 d .
H9 H 0.6113 0.8104 0.3225 0.034 Uiso 1 1 calc R
C10 C 0.66013(11) 0.6534(4) 0.3398(2) 0.0258(7) Uani 1 1 d .
H10 H 0.6837 0.7120 0.3292 0.031 Uiso 1 1 calc R
C11 C 0.63521(10) 0.4307(4) 0.37143(19) 0.0230(7) Uani 1 1 d .
H11A H 0.6414 0.3340 0.3833 0.028 Uiso 1 1 calc R
C12 C 0.59141(12) 0.4806(4) 0.3682(2) 0.0270(8) Uani 1 1 d .
H12A H 0.5684 0.4182 0.3767 0.032 Uiso 1 1 calc R
C13 C 0.32442(10) 0.9214(4) 0.8672(2) 0.0216(7) Uani 1 1 d .
H13 H 0.3193 1.0165 0.8497 0.026 Uiso 1 1 calc R
C14 C 0.36716(11) 0.8620(4) 0.8696(2) 0.0253(7) Uani 1 1 d .
H14 H 0.3905 0.9169 0.8550 0.030 Uiso 1 1 calc R
C15 C 0.37503(10) 0.7186(4) 0.8942(2) 0.0199(7) Uani 1 1 d .
C16 C 0.33886(11) 0.6428(4) 0.9153(2) 0.0202(7) Uani 1 1 d .
H16 H 0.3424 0.5464 0.9308 0.024 Uiso 1 1 calc R
C17 C 0.29758(10) 0.7114(3) 0.91324(19) 0.0169(6) Uani 1 1 d .
H17 H 0.2739 0.6599 0.9294 0.020 Uiso 1 1 calc R
C18 C 0.41992(11) 0.6486(4) 0.8958(2) 0.0262(7) Uani 1 1 d .
H18 H 0.4242 0.5528 0.9123 0.031 Uiso 1 1 calc R
C19 C 0.52439(11) 0.7054(4) 0.8610(2) 0.0292(8) Uani 1 1 d .
H19 H 0.5197 0.8014 0.8452 0.035 Uiso 1 1 calc R
C20 C 0.56998(11) 0.6373(4) 0.8642(2) 0.0247(7) Uani 1 1 d .
C21 C 0.60339(11) 0.7172(4) 0.8363(2) 0.0253(7) Uani 1 1 d .
H21 H 0.5971 0.8099 0.8152 0.030 Uiso 1 1 calc R
C22 C 0.64670(11) 0.6565(4) 0.8404(2) 0.0218(7) Uani 1 1 d .
H22 H 0.6691 0.7103 0.8218 0.026 Uiso 1 1 calc R
C23 C 0.62397(10) 0.4452(5) 0.89479(18) 0.0232(6) Uani 1 1 d .
H23 H 0.6309 0.3520 0.9144 0.028 Uiso 1 1 calc R
C24 C 0.58045(11) 0.4978(4) 0.8920(2) 0.0246(7) Uani 1 1 d .
H24 H 0.5583 0.4402 0.9087 0.029 Uiso 1 1 calc R
H5C H 0.2008(13) 0.669(3) 0.320(2) 0.050 Uiso 1 1 d D
H5D H 0.1933(11) 0.781(4) 0.2488(17) 0.050 Uiso 1 1 d D
H6D H 0.2171(9) 1.028(4) 0.225(2) 0.050 Uiso 1 1 d D
H6C H 0.2582(12) 1.130(3) 0.257(3) 0.050 Uiso 1 1 d D
H11D H 0.1726(10) 0.789(4) 0.7664(19) 0.050 Uiso 1 1 d D
H11C H 0.1810(12) 0.676(3) 0.837(2) 0.050 Uiso 1 1 d D
H12C H 0.2196(14) 0.962(3) 0.7070(19) 0.050 Uiso 1 1 d D
H12D H 0.2369(14) 1.109(3) 0.743(2) 0.050 Uiso 1 1 d D
H13C H 0.1938(13) 0.553(4) 0.9754(15) 0.050 Uiso 1 1 d D
H13D H 0.1883(13) 0.450(3) 0.897(2) 0.050 Uiso 1 1 d D
H14C H 0.1312(12) 0.706(2) 0.694(3) 0.050 Uiso 1 1 d D
H14D H 0.0899(6) 0.806(4) 0.680(3) 0.050 Uiso 1 1 d D
H15D H 0.2029(12) 0.434(3) 0.364(2) 0.050 Uiso 1 1 d D
H15C H 0.2112(12) 0.556(4) 0.4290(19) 0.050 Uiso 1 1 d D
H16C H 0.5783(15) 0.056(6) 0.8539(13) 0.050 Uiso 1 1 d D
H16D H 0.5642(13) 0.092(5) 0.946(2) 0.050 Uiso 1 1 d D

loop_
_atom_site_aniso_label
_atom_site_aniso_U_11
_atom_site_aniso_U_22
_atom_site_aniso_U_33
_atom_site_aniso_U_23
_atom_site_aniso_U_13
_atom_site_aniso_U_12
Zn1 0.01418(15) 0.01404(16) 0.01716(15) 0.00018(17) 0.00512(11) 0.00152(19)
Zn2 0.01172(15) 0.01366(16) 0.01756(15) -0.00008(16) 0.00451(11) 0.00105(18)
S1 0.0176(3) 0.0126(4) 0.0163(3) 0.0012(3) 0.0071(3) 0.0010(3)
S2 0.0144(3) 0.0129(4) 0.0148(3) 0.0000(3) 0.0053(3) 0.0009(3)
N1 0.0156(13) 0.0187(14) 0.0247(14) -0.0028(11) 0.0072(11) -0.0015(11)
N2 0.0190(15) 0.0342(18) 0.0507(19) 0.0056(15) 0.0118(14) 0.0122(13)
N3 0.0200(15) 0.0352(19) 0.0454(18) 0.0037(15) 0.0111(13) 0.0138(13)
N4 0.0167(13) 0.0214(15) 0.0200(13) 0.0009(11) 0.0030(10) 0.0050(11)
N5 0.0131(12) 0.0161(13) 0.0187(13) -0.0014(10) 0.0040(10) 0.0007(10)
N6 0.0141(14) 0.0290(17) 0.0516(19) 0.0056(14) 0.0135(13) 0.0084(12)
N7 0.0183(14) 0.0344(18) 0.0434(17) 0.0020(15) 0.0125(13) 0.0076(13)
N8 0.0133(12) 0.0173(14) 0.0219(13) -0.0009(11) 0.0054(10) -0.0005(10)
O1 0.0386(14) 0.0194(12) 0.0235(12) 0.0055(10) 0.0131(11) -0.0005(11)
O2 0.0288(12) 0.0153(11) 0.0168(10) -0.0015(9) 0.0036(9) 0.0035(10)
O3 0.0352(13) 0.0204(13) 0.0223(11) -0.0044(10) 0.0047(10) 0.0082(10)
O4 0.0213(12) 0.0387(16) 0.0403(14) 0.0017(13) 0.0109(11) 0.0016(11)
O5 0.0247(11) 0.0194(12) 0.0179(10) 0.0010(9) 0.0027(9) -0.0032(10)
O6 0.0284(13) 0.0175(11) 0.0192(10) 0.0002(9) 0.0063(9) -0.0037(10)
O7 0.0238(12) 0.0189(12) 0.0235(11) 0.0059(9) 0.0075(9) 0.0051(10)
O8 0.0167(10) 0.0147(11) 0.0198(10) 0.0007(9) 0.0020(8) 0.0035(9)
O9 0.0161(10) 0.0234(12) 0.0209(10) 0.0005(10) 0.0074(8) 0.0012(9)
O10 0.0219(11) 0.0196(12) 0.0246(12) -0.0069(10) 0.0051(9) -0.0013(10)
O11 0.0174(11) 0.0188(12) 0.0213(10) -0.0001(9) 0.0032(9) -0.0014(9)
O12 0.0257(12) 0.0169(12) 0.0182(11) -0.0012(9) 0.0085(9) -0.0036(10)
O13 0.0288(13) 0.0226(13) 0.0259(12) -0.0013(10) 0.0032(10) 0.0008(10)
O14 0.0311(15) 0.091(3) 0.0361(15) 0.0010(17) 0.0023(13) 0.0039(16)
O15 0.0448(16) 0.0239(14) 0.0323(14) 0.0009(12) 0.0103(12) -0.0003(12)
O16 0.052(2) 0.079(3) 0.139(4) 0.009(3) 0.006(3) 0.006(2)
C1 0.0217(16) 0.0155(19) 0.0404(18) 0.0029(14) 0.0102(14) 0.0002(12)
C2 0.0232(17) 0.0266(19) 0.043(2) -0.0005(16) 0.0160(16) 0.0028(15)
C3 0.0153(15) 0.0255(18) 0.0285(17) -0.0016(14) 0.0078(13) 0.0055(13)
C4 0.0267(17) 0.0185(16) 0.0232(16) 0.0027(13) 0.0056(13) 0.0039(14)
C5 0.0172(15) 0.0206(17) 0.0196(15) -0.0026(13) 0.0023(12) -0.0014(13)
C6 0.0227(17) 0.0260(19) 0.0347(18) 0.0007(15) 0.0051(14) 0.0083(15)
C7 0.0217(18) 0.032(2) 0.039(2) 0.0043(16) 0.0097(15) 0.0092(15)
C8 0.0189(16) 0.035(2) 0.0255(16) 0.0009(15) 0.0042(13) 0.0054(14)
C9 0.0202(17) 0.0260(19) 0.039(2) 0.0051(16) 0.0055(14) 0.0059(14)
C10 0.0188(16) 0.0268(19) 0.0338(18) 0.0039(15) 0.0100(14) -0.0008(14)
C11 0.0210(15) 0.0196(17) 0.0282(15) -0.0013(16) 0.0048(12) 0.0027(16)
C12 0.0215(16) 0.025(2) 0.0349(18) 0.0011(14) 0.0067(14) -0.0016(13)
C13 0.0173(14) 0.0143(19) 0.0353(17) 0.0007(14) 0.0101(12) 0.0043(13)
C14 0.0182(16) 0.0208(18) 0.042(2) 0.0043(15) 0.0166(14) 0.0003(13)
C15 0.0161(15) 0.0199(16) 0.0254(16) -0.0002(13) 0.0082(12) 0.0031(12)
C16 0.0208(16) 0.0166(16) 0.0245(16) 0.0054(13) 0.0079(13) 0.0046(13)
C17 0.0155(14) 0.0163(16) 0.0202(15) 0.0004(12) 0.0064(12) -0.0033(12)
C18 0.0191(16) 0.0207(17) 0.0367(19) 0.0037(15) 0.0010(14) 0.0098(13)
C19 0.0157(16) 0.031(2) 0.043(2) 0.0063(16) 0.0124(14) 0.0063(14)
C20 0.0165(16) 0.0309(19) 0.0261(16) -0.0020(14) 0.0029(13) 0.0024(14)
C21 0.0194(16) 0.0197(17) 0.0374(19) 0.0028(15) 0.0070(14) 0.0035(13)
C22 0.0149(15) 0.0200(17) 0.0311(17) 0.0024(14) 0.0058(13) -0.0007(12)
C23 0.0216(14) 0.0209(15) 0.0292(15) 0.0045(17) 0.0104(12) 0.0027(17)
C24 0.0132(15) 0.0277(18) 0.0338(17) 0.0058(14) 0.0073(13) -0.0017(13)

loop_
_atom_type_symbol
_atom_type_description
_atom_type_scat_dispersion_real
_atom_type_scat_dispersion_imag
_atom_type_scat_source
C C 0.0033 0.0016 'International Tables Vol C Tables 4.2.6.8 and 6.1.1.4'
H H 0.0000 0.0000 'International Tables Vol C Tables 4.2.6.8 and 6.1.1.4'
N N 0.0061 0.0033 'International Tables Vol C Tables 4.2.6.8 and 6.1.1.4'
O O 0.0106 0.0060 'International Tables Vol C Tables 4.2.6.8 and 6.1.1.4'
S S 0.1246 0.1234 'International Tables Vol C Tables 4.2.6.8 and 6.1.1.4'
Zn Zn 0.2839 1.4301 'International Tables Vol C Tables 4.2.6.8 and 6.1.1.4'

loop_
_geom_angle_atom_site_label_1
_geom_angle_atom_site_label_2
_geom_angle_atom_site_label_3
_geom_angle
_geom_angle_site_symmetry_1
_geom_angle_site_symmetry_3
O1 Zn1 O6 175.09(9) . .
O1 Zn1 O2 84.90(9) . 4_556
O6 Zn1 O2 91.43(9) . 4_556
O1 Zn1 N1 90.72(10) . .
O6 Zn1 N1 92.51(9) . .
O2 Zn1 N1 89.45(10) 4_556 .
O1 Zn1 N4 87.79(9) . 3_455
O6 Zn1 N4 89.31(9) . 3_455
O2 Zn1 N4 95.59(10) 4_556 3_455
N1 Zn1 N4 174.60(11) . 3_455
O1 Zn1 O5 97.26(9) . .
O6 Zn1 O5 86.72(9) . .
O2 Zn1 O5 173.94(9) 4_556 .
N1 Zn1 O5 84.87(9) . .
N4 Zn1 O5 90.16(9) 3_455 .
O12 Zn2 N8 89.85(9) . 3_455
O12 Zn2 O11 86.63(9) . .
N8 Zn2 O11 89.51(9) 3_455 .
O12 Zn2 N5 92.93(9) . .
N8 Zn2 N5 176.10(11) 3_455 .
O11 Zn2 N5 87.93(9) . .
O12 Zn2 O7 174.87(8) . .
N8 Zn2 O7 85.05(9) 3_455 .
O11 Zn2 O7 92.72(9) . .
N5 Zn2 O7 92.13(9) . .
O12 Zn2 O8 89.59(8) . 4_557
N8 Zn2 O8 94.81(9) 3_455 4_557
O11 Zn2 O8 174.26(8) . 4_557
N5 Zn2 O8 87.94(9) . 4_557
O7 Zn2 O8 91.42(8) . 4_557
O4 S1 O1 110.33(15) . .
O4 S1 O3 110.77(14) . .
O1 S1 O3 108.77(14) . .
O4 S1 O2 110.16(15) . .
O1 S1 O2 107.81(13) . .
O3 S1 O2 108.93(13) . .
O7 S2 O9 109.88(13) . .
O7 S2 O10 110.11(14) . .
O9 S2 O10 108.95(12) . .
O7 S2 O8 108.91(12) . .
O9 S2 O8 109.50(13) . .
O10 S2 O8 109.49(13) . .
C5 N1 C1 117.3(3) . .
C5 N1 Zn1 122.5(2) . .
C1 N1 Zn1 119.8(2) . .
C6 N2 N3 112.7(3) . .
C7 N3 N2 110.8(3) . .
C10 N4 C11 118.7(3) . .
C10 N4 Zn1 120.2(2) . 3_545
C11 N4 Zn1 120.8(2) . 3_545
C17 N5 C13 118.2(3) . .
C17 N5 Zn2 121.5(2) . .
C13 N5 Zn2 120.2(2) . .
C18 N6 N7 111.1(3) . .
C19 N7 N6 109.9(3) . .
C22 N8 C23 118.9(3) . .
C22 N8 Zn2 119.9(2) . 3_545
C23 N8 Zn2 121.2(2) . 3_545
S1 O1 Zn1 161.04(16) . .
S1 O2 Zn1 139.24(13) . 4_546
Zn1 O5 H5C 125(3) . .
Zn1 O5 H5D 109(2) . .
H5C O5 H5D 102(2) . .
Zn1 O6 H6D 105(2) . .
Zn1 O6 H6C 128(2) . .
H6D O6 H6C 110(2) . .
S2 O7 Zn2 159.08(14) . .
S2 O8 Zn2 143.98(13) . 4_547
Zn2 O11 H11D 103(3) . .
Zn2 O11 H11C 129(3) . .
H11D O11 H11C 105(2) . .
Zn2 O12 H12C 118(2) . .
Zn2 O12 H12D 124(2) . .
H12C O12 H12D 114(3) . .
H13C O13 H13D 111(2) . .
H14C O14 H14D 103(2) . .
H15D O15 H15C 106(2) . .
H16C O16 H16D 129(3) . .
N1 C1 C2 123.0(3) . .
N1 C1 H1 118.5 . .
C2 C1 H1 118.5 . .
C1 C2 C3 119.6(3) . .
C1 C2 H2 120.2 . .
C3 C2 H2 120.2 . .
C2 C3 C4 117.7(3) . .
C2 C3 C6 121.5(3) . .
C4 C3 C6 120.8(3) . .
C3 C4 C5 118.8(3) . .
C3 C4 H4 120.6 . .
C5 C4 H4 120.6 . .
N1 C5 C4 123.5(3) . .
N1 C5 H5A 118.2 . .
C4 C5 H5A 118.2 . .
N2 C6 C3 120.7(3) . .
N2 C6 H6A 119.7 . .
C3 C6 H6A 119.7 . .
N3 C7 C8 121.4(4) . .
N3 C7 H7 119.3 . .
C8 C7 H7 119.3 . .
C12 C8 C9 119.1(3) . .
C12 C8 C7 123.0(3) . .
C9 C8 C7 117.9(3) . .
C10 C9 C8 117.5(3) . .
C10 C9 H9 121.3 . .
C8 C9 H9 121.3 . .
N4 C10 C9 123.0(3) . .
N4 C10 H10 118.5 . .
C9 C10 H10 118.5 . .
N4 C11 C12 122.4(4) . .
N4 C11 H11A 118.8 . .
C12 C11 H11A 118.8 . .
C11 C12 C8 119.4(3) . .
C11 C12 H12A 120.3 . .
C8 C12 H12A 120.3 . .
N5 C13 C14 122.3(3) . .
N5 C13 H13 118.8 . .
C14 C13 H13 118.8 . .
C13 C14 C15 119.4(3) . .
C13 C14 H14 120.3 . .
C15 C14 H14 120.3 . .
C16 C15 C14 117.4(3) . .
C16 C15 C18 121.0(3) . .
C14 C15 C18 121.6(3) . .
C17 C16 C15 119.4(3) . .
C17 C16 H16 120.3 . .
C15 C16 H16 120.3 . .
N5 C17 C16 123.2(3) . .
N5 C17 H17 118.4 . .
C16 C17 H17 118.4 . .
N6 C18 C15 120.3(3) . .
N6 C18 H18 119.9 . .
C15 C18 H18 119.9 . .
N7 C19 C20 119.5(3) . .
N7 C19 H19 120.2 . .
C20 C19 H19 120.2 . .
C21 C20 C24 118.4(3) . .
C21 C20 C19 118.0(3) . .
C24 C20 C19 123.6(3) . .
C20 C21 C22 119.0(3) . .
C20 C21 H21 120.5 . .
C22 C21 H21 120.5 . .
N8 C22 C21 122.2(3) . .
N8 C22 H22 118.9 . .
C21 C22 H22 118.9 . .
N8 C23 C24 122.0(4) . .
N8 C23 H23 119.0 . .
C24 C23 H23 119.0 . .
C23 C24 C20 119.4(3) . .
C23 C24 H24 120.3 . .
C20 C24 H24 120.3 . .

loop_
_geom_bond_atom_site_label_1
_geom_bond_atom_site_label_2
_geom_bond_distance
_geom_bond_site_symmetry_2
Zn1 O1 2.071(2) .
Zn1 O6 2.097(2) .
Zn1 O2 2.098(2) 4_556
Zn1 N1 2.140(3) .
Zn1 N4 2.151(3) 3_455
Zn1 O5 2.170(2) .
Zn2 O12 2.109(2) .
Zn2 N8 2.120(3) 3_455
Zn2 O11 2.123(2) .
Zn2 N5 2.125(3) .
Zn2 O7 2.150(2) .
Zn2 O8 2.165(2) 4_557
S1 O4 1.456(2) .
S1 O1 1.463(2) .
S1 O3 1.476(2) .
S1 O2 1.482(2) .
S2 O7 1.458(2) .
S2 O9 1.472(2) .
S2 O10 1.476(2) .
S2 O8 1.477(2) .
N1 C5 1.327(4) .
N1 C1 1.355(4) .
N2 C6 1.267(5) .
N2 N3 1.402(4) .
N3 C7 1.267(5) .
N4 C10 1.326(4) .
N4 C11 1.339(4) .
N4 Zn1 2.151(3) 3_545
N5 C17 1.324(4) .
N5 C13 1.341(4) .
N6 C18 1.252(4) .
N6 N7 1.416(4) .
N7 C19 1.285(5) .
N8 C22 1.325(4) .
N8 C23 1.349(4) .
N8 Zn2 2.120(2) 3_545
O2 Zn1 2.098(2) 4_546
O5 H5C 0.963(18) .
O5 H5D 0.987(18) .
O6 H6D 0.948(18) .
O6 H6C 0.941(18) .
O8 Zn2 2.165(2) 4_547
O11 H11D 0.965(18) .
O11 H11C 0.939(18) .
O12 H12C 0.925(17) .
O12 H12D 0.902(18) .
O13 H13C 0.931(18) .
O13 H13D 0.945(18) .
O14 H14C 0.970(18) .
O14 H14D 0.977(18) .
O15 H15D 0.919(18) .
O15 H15C 0.978(18) .
O16 H16C 0.876(17) .
O16 H16D 0.925(18) .
C1 C2 1.374(5) .
C1 H1 0.9300 .
C2 C3 1.391(5) .
C2 H2 0.9300 .
C3 C4 1.394(5) .
C3 C6 1.457(4) .
C4 C5 1.394(5) .
C4 H4 0.9300 .
C5 H5A 0.9300 .
C6 H6A 0.9300 .
C7 C8 1.494(4) .
C7 H7 0.9300 .
C8 C12 1.375(5) .
C8 C9 1.398(5) .
C9 C10 1.396(5) .
C9 H9 0.9300 .
C10 H10 0.9300 .
C11 C12 1.374(4) .
C11 H11A 0.9300 .
C12 H12A 0.9300 .
C13 C14 1.380(4) .
C13 H13 0.9300 .
C14 C15 1.397(5) .
C14 H14 0.9300 .
C15 C16 1.384(4) .
C15 C18 1.482(4) .
C16 C17 1.379(4) .
C16 H16 0.9300 .
C17 H17 0.9300 .
C18 H18 0.9300 .
C19 C20 1.489(4) .
C19 H19 0.9300 .
C20 C21 1.385(5) .
C20 C24 1.385(5) .
C21 C22 1.396(4) .
C21 H21 0.9300 .
C22 H22 0.9300 .
C23 C24 1.376(4) .
C23 H23 0.9300 .
C24 H24 0.9300 .

loop_
_platon_squeeze_void_nr
_platon_squeeze_void_average_x
_platon_squeeze_void_average_y
_platon_squeeze_void_average_z
_platon_squeeze_void_volume
_platon_squeeze_void_count_electrons
1 0.000 -0.066 -0.001 557.1 95.5
2 0.500 0.434 0.296 557.1 95.5
